data_4125514
loop_
_publ_author_name
'Georgiou, Irene'
'Kervyn, Simon'
'Rossignon, Alexandre'
'De Leo, Federica'
'Wouters, Johan'
'Bruylants, Gilles'
'Bonifazi, Davide'

_publ_section_title
;
 Versatile Self-Adapting Boronic Acids for H-Bond Recognition: From
 Discrete to Polymeric Supramolecules.
;
_journal_issue 7
_journal_name_full 'Journal of the American Chemical Society'
_journal_page_first 2710
_journal_page_last 2727
_journal_paper_doi 10.1021/jacs.6b11362
_journal_volume 139
_journal_year 2017
_chemical_formula_moiety 'C6 H5 B Cl2 O2, C8 H6 N2'
_chemical_formula_sum 'C14 H11 B Cl2 N2 O2'
_chemical_formula_weight 320.96
_chemical_name_systematic
;
 ?
;
_space_group_IT_number 14
_symmetry_cell_setting monoclinic
_symmetry_space_group_name_Hall '-P 2ybc'
_symmetry_space_group_name_H-M 'P 1 21/c 1'
_atom_sites_solution_hydrogens geom
_atom_sites_solution_primary direct
_atom_sites_solution_secondary difmap
_audit_creation_method SHELXL-97
_cell_angle_alpha 90.00
_cell_angle_beta 96.400(4)
_cell_angle_gamma 90.00
_cell_formula_units_Z 4
_cell_length_a 13.0892(6)
_cell_length_b 13.9674(4)
_cell_length_c 8.3002(4)
_cell_measurement_reflns_used 3049
_cell_measurement_temperature 293(2)
_cell_measurement_theta_max 32.4365
_cell_measurement_theta_min 3.3043
_cell_volume 1508.00(11)
_computing_cell_refinement
;
CrysAlisPro, Agilent Technologies,
Version 1.171.35.11 (release 16-05-2011 CrysAlis171 .NET)
(compiled May 16 2011,17:55:39)
;
_computing_data_collection
;
CrysAlisPro, Agilent Technologies,
Version 1.171.35.11 (release 16-05-2011 CrysAlis171 .NET)
(compiled May 16 2011,17:55:39)
;
_computing_data_reduction
;
CrysAlisPro, Agilent Technologies,
Version 1.171.35.11 (release 16-05-2011 CrysAlis171 .NET)
(compiled May 16 2011,17:55:39)
;
_computing_structure_refinement 'SHELXL-97 (Sheldrick, 1997)'
_computing_structure_solution Sir92
_diffrn_ambient_temperature 293(2)
_diffrn_detector_area_resol_mean 10.3712
_diffrn_measured_fraction_theta_full 0.998
_diffrn_measured_fraction_theta_max 0.998
_diffrn_measurement_device_type 'Xcalibur, Ruby, Gemini ultra'
_diffrn_measurement_method '\w scans'
_diffrn_radiation_monochromator graphite
_diffrn_radiation_source 'fine-focus sealed tube'
_diffrn_radiation_type MoK\a
_diffrn_radiation_wavelength 0.71073
_diffrn_reflns_av_R_equivalents 0.0163
_diffrn_reflns_av_sigmaI/netI 0.0169
_diffrn_reflns_limit_h_max 10
_diffrn_reflns_limit_h_min -15
_diffrn_reflns_limit_k_max 16
_diffrn_reflns_limit_k_min -15
_diffrn_reflns_limit_l_max 9
_diffrn_reflns_limit_l_min -9
_diffrn_reflns_number 6937
_diffrn_reflns_theta_full 25.00
_diffrn_reflns_theta_max 25.02
_diffrn_reflns_theta_min 3.31
_exptl_absorpt_coefficient_mu 0.434
_exptl_absorpt_correction_T_max 0.9703
_exptl_absorpt_correction_T_min 0.8701
_exptl_absorpt_correction_type multi-scan
_exptl_absorpt_process_details
;
CrysAlisPro, Agilent Technologies,
Version 1.171.35.11 (release 16-05-2011 CrysAlis171 .NET)
(compiled May 16 2011,17:55:39)
Empirical absorption correction using spherical harmonics,
 implemented in SCALE3 ABSPACK scaling algorithm.
;
_exptl_crystal_colour colorless
_exptl_crystal_density_diffrn 1.414
_exptl_crystal_density_method 'not measured'
_exptl_crystal_description plaquet
_exptl_crystal_F_000 656
_exptl_crystal_size_max 0.33
_exptl_crystal_size_mid 0.28
_exptl_crystal_size_min 0.07
_refine_diff_density_max 0.255
_refine_diff_density_min -0.364
_refine_diff_density_rms 0.029
_refine_ls_extinction_method none
_refine_ls_goodness_of_fit_ref 1.043
_refine_ls_hydrogen_treatment mixed
_refine_ls_matrix_type full
_refine_ls_number_parameters 198
_refine_ls_number_reflns 2659
_refine_ls_number_restraints 0
_refine_ls_restrained_S_all 1.043
_refine_ls_R_factor_all 0.0477
_refine_ls_R_factor_gt 0.0387
_refine_ls_shift/su_max 0.000
_refine_ls_shift/su_mean 0.000
_refine_ls_structure_factor_coef Fsqd
_refine_ls_weighting_details 'calc w=1/[\s^2^(Fo^2^)+(0.0383P)^2^+0.4668P] where P=(Fo^2^+2Fc^2^)/3'
_refine_ls_weighting_scheme calc
_refine_ls_wR_factor_gt 0.0926
_refine_ls_wR_factor_ref 0.0978
_reflns_number_gt 2251
_reflns_number_total 2659
_reflns_threshold_expression >2sigma(I)
_cod_data_source_file ja6b11362_si_005.cif
_cod_data_source_block bn_bfv053tolu
_cod_depositor_comments 'Adding full bibliography for 4125513--4125529.cif.'
_cod_original_cell_volume 1508.01(10)
_cod_original_sg_symbol_H-M 'P 21/c'
_cod_database_code 4125514

loop_
_symmetry_equiv_pos_as_xyz
'x, y, z'
'-x, y+1/2, -z+1/2'
'-x, -y, -z'
'x, -y-1/2, z-1/2'

loop_
_atom_site_label
_atom_site_type_symbol
_atom_site_fract_x
_atom_site_fract_y
_atom_site_fract_z
_atom_site_U_iso_or_equiv
_atom_site_adp_type
_atom_site_occupancy
_atom_site_symmetry_multiplicity
_atom_site_calc_flag
_atom_site_refinement_flags
C1 C 0.33676(14) -0.02642(14) 0.5416(2) 0.0544(5) Uani 1 1 d .
C2 C 0.38184(16) -0.09859(16) 0.6400(2) 0.0628(5) Uani 1 1 d .
C3 C 0.46092(18) -0.0835(2) 0.7617(3) 0.0791(7) Uani 1 1 d .
H3 H 0.4879 -0.1340 0.8259 0.095 Uiso 1 1 calc R
C4 C 0.49908(18) 0.0075(2) 0.7861(3) 0.0837(8) Uani 1 1 d .
H4 H 0.5530 0.0186 0.8668 0.100 Uiso 1 1 calc R
C5 C 0.45852(17) 0.08206(19) 0.6929(3) 0.0741(6) Uani 1 1 d .
H5 H 0.4845 0.1437 0.7091 0.089 Uiso 1 1 calc R
C6 C 0.37818(15) 0.06385(15) 0.5744(2) 0.0615(5) Uani 1 1 d .
C7 C -0.00660(14) 0.11689(11) 0.9508(2) 0.0467(4) Uani 1 1 d .
C8 C 0.10624(17) 0.08790(14) 0.7655(3) 0.0629(5) Uani 1 1 d .
H8 H 0.1186 0.0705 0.6613 0.076 Uiso 1 1 calc R
C9 C 0.19113(17) 0.10859(16) 0.8783(3) 0.0690(6) Uani 1 1 d .
H9 H 0.2575 0.1054 0.8486 0.083 Uiso 1 1 calc R
C10 C 0.17526(16) 0.13324(15) 1.0309(3) 0.0643(5) Uani 1 1 d .
H10 H 0.2307 0.1467 1.1077 0.077 Uiso 1 1 calc R
C11 C 0.07423(15) 0.13835(12) 1.0724(2) 0.0511(4) Uani 1 1 d .
C12 C 0.04751(18) 0.16229(13) 1.2272(2) 0.0628(5) Uani 1 1 d .
H12 H 0.0985 0.1763 1.3111 0.075 Uiso 1 1 calc R
C13 C -0.05239(19) 0.16483(14) 1.2533(3) 0.0669(6) Uani 1 1 d .
H13 H -0.0711 0.1805 1.3549 0.080 Uiso 1 1 calc R
C14 C -0.12735(17) 0.14338(14) 1.1245(3) 0.0636(5) Uani 1 1 d .
H14 H -0.1959 0.1460 1.1438 0.076 Uiso 1 1 calc R
N1 N 0.01032(12) 0.09157(10) 0.79757(18) 0.0534(4) Uani 1 1 d .
N2 N -0.10704(12) 0.11967(11) 0.97760(19) 0.0554(4) Uani 1 1 d .
O1 O 0.14936(11) -0.04343(12) 0.44405(18) 0.0721(4) Uani 1 1 d .
O2 O 0.26991(12) -0.06804(13) 0.25413(18) 0.0744(5) Uani 1 1 d .
Cl1 Cl 0.32613(5) 0.16097(4) 0.46071(9) 0.0920(2) Uani 1 1 d .
Cl2 Cl 0.33740(5) -0.21564(4) 0.60881(9) 0.0913(2) Uani 1 1 d .
B1 B 0.24546(17) -0.04773(15) 0.4027(3) 0.0527(5) Uani 1 1 d .
H1 H 0.1031(19) -0.0593(17) 0.371(3) 0.086(8) Uiso 1 1 d .
H2 H 0.221(2) -0.0815(18) 0.187(3) 0.091(9) Uiso 1 1 d .

loop_
_atom_site_aniso_label
_atom_site_aniso_U_11
_atom_site_aniso_U_22
_atom_site_aniso_U_33
_atom_site_aniso_U_23
_atom_site_aniso_U_13
_atom_site_aniso_U_12
C1 0.0471(11) 0.0680(12) 0.0494(11) -0.0117(9) 0.0112(8) -0.0004(9)
C2 0.0558(12) 0.0791(14) 0.0543(11) -0.0016(10) 0.0104(9) -0.0003(10)
C3 0.0629(14) 0.116(2) 0.0570(13) 0.0118(13) 0.0016(11) -0.0018(14)
C4 0.0568(14) 0.143(2) 0.0503(13) -0.0065(14) 0.0006(10) -0.0188(15)
C5 0.0584(13) 0.0992(17) 0.0662(14) -0.0233(13) 0.0132(11) -0.0225(12)
C6 0.0512(11) 0.0725(13) 0.0618(12) -0.0151(10) 0.0108(9) -0.0031(10)
C7 0.0556(11) 0.0317(8) 0.0527(10) -0.0017(7) 0.0057(8) -0.0035(7)
C8 0.0692(14) 0.0582(11) 0.0631(12) -0.0098(9) 0.0149(10) 0.0001(10)
C9 0.0549(12) 0.0716(14) 0.0818(16) -0.0066(11) 0.0133(11) -0.0043(10)
C10 0.0572(12) 0.0618(12) 0.0715(14) -0.0018(10) -0.0029(10) -0.0094(10)
C11 0.0606(12) 0.0363(9) 0.0557(11) -0.0016(8) 0.0028(9) -0.0076(8)
C12 0.0797(15) 0.0524(11) 0.0544(12) -0.0077(9) -0.0005(10) -0.0129(10)
C13 0.0935(17) 0.0546(11) 0.0552(12) -0.0100(9) 0.0190(11) -0.0099(11)
C14 0.0655(13) 0.0594(12) 0.0685(13) -0.0055(10) 0.0189(11) -0.0044(10)
N1 0.0577(10) 0.0488(8) 0.0539(9) -0.0077(7) 0.0071(7) -0.0029(7)
N2 0.0558(10) 0.0536(9) 0.0571(10) -0.0047(7) 0.0079(7) -0.0026(7)
O1 0.0497(9) 0.1081(12) 0.0580(9) -0.0213(8) 0.0041(7) -0.0041(8)
O2 0.0525(9) 0.1120(13) 0.0586(9) -0.0267(8) 0.0068(7) -0.0083(8)
Cl1 0.0895(5) 0.0631(4) 0.1189(6) -0.0108(3) -0.0080(4) 0.0018(3)
Cl2 0.0996(5) 0.0728(4) 0.0993(5) 0.0081(3) 0.0017(4) -0.0007(3)
B1 0.0519(13) 0.0514(11) 0.0548(13) -0.0083(10) 0.0060(10) -0.0008(10)

loop_
_atom_type_symbol
_atom_type_description
_atom_type_scat_dispersion_real
_atom_type_scat_dispersion_imag
_atom_type_scat_source
C C 0.0033 0.0016 'International Tables Vol C Tables 4.2.6.8 and 6.1.1.4'
H H 0.0000 0.0000 'International Tables Vol C Tables 4.2.6.8 and 6.1.1.4'
N N 0.0061 0.0033 'International Tables Vol C Tables 4.2.6.8 and 6.1.1.4'
O O 0.0106 0.0060 'International Tables Vol C Tables 4.2.6.8 and 6.1.1.4'
Cl Cl 0.1484 0.1585 'International Tables Vol C Tables 4.2.6.8 and 6.1.1.4'
B B 0.0013 0.0007 'International Tables Vol C Tables 4.2.6.8 and 6.1.1.4'

loop_
_geom_angle_atom_site_label_1
_geom_angle_atom_site_label_2
_geom_angle_atom_site_label_3
_geom_angle
C6 C1 C2 114.42(18)
C6 C1 B1 123.84(18)
C2 C1 B1 121.73(18)
C3 C2 C1 123.7(2)
C3 C2 Cl2 117.55(18)
C1 C2 Cl2 118.71(15)
C4 C3 C2 118.7(2)
C4 C3 H3 120.6
C2 C3 H3 120.6
C5 C4 C3 120.6(2)
C5 C4 H4 119.7
C3 C4 H4 119.7
C4 C5 C6 118.6(2)
C4 C5 H5 120.7
C6 C5 H5 120.7
C5 C6 C1 123.8(2)
C5 C6 Cl1 117.50(18)
C1 C6 Cl1 118.65(15)
N2 C7 N1 114.93(16)
N2 C7 C11 122.64(16)
N1 C7 C11 122.43(17)
N1 C8 C9 124.14(19)
N1 C8 H8 117.9
C9 C8 H8 117.9
C10 C9 C8 119.1(2)
C10 C9 H9 120.5
C8 C9 H9 120.5
C9 C10 C11 119.35(19)
C9 C10 H10 120.3
C11 C10 H10 120.3
C10 C11 C12 124.87(18)
C10 C11 C7 117.73(17)
C12 C11 C7 117.40(18)
C13 C12 C11 119.73(19)
C13 C12 H12 120.1
C11 C12 H12 120.1
C12 C13 C14 118.73(19)
C12 C13 H13 120.6
C14 C13 H13 120.6
N2 C14 C13 124.3(2)
N2 C14 H14 117.9
C13 C14 H14 117.9
C8 N1 C7 117.27(17)
C14 N2 C7 117.21(17)
B1 O1 H1 115.2(17)
B1 O2 H2 115.2(18)
O2 B1 O1 124.94(19)
O2 B1 C1 117.99(18)
O1 B1 C1 117.07(17)

loop_
_geom_bond_atom_site_label_1
_geom_bond_atom_site_label_2
_geom_bond_distance
C1 C6 1.387(3)
C1 C2 1.387(3)
C1 B1 1.593(3)
C2 C3 1.379(3)
C2 Cl2 1.745(2)
C3 C4 1.372(4)
C3 H3 0.9300
C4 C5 1.369(4)
C4 H4 0.9300
C5 C6 1.381(3)
C5 H5 0.9300
C6 Cl1 1.747(2)
C7 N2 1.358(2)
C7 N1 1.362(2)
C7 C11 1.411(2)
C8 N1 1.313(3)
C8 C9 1.401(3)
C8 H8 0.9300
C9 C10 1.350(3)
C9 H9 0.9300
C10 C11 1.405(3)
C10 H10 0.9300
C11 C12 1.409(3)
C12 C13 1.349(3)
C12 H12 0.9300
C13 C14 1.401(3)
C13 H13 0.9300
C14 N2 1.318(2)
C14 H14 0.9300
O1 B1 1.342(3)
O1 H1 0.84(2)
O2 B1 1.338(3)
O2 H2 0.83(3)

loop_
_geom_torsion_atom_site_label_1
_geom_torsion_atom_site_label_2
_geom_torsion_atom_site_label_3
_geom_torsion_atom_site_label_4
_geom_torsion
C6 C1 C2 C3 0.3(3)
B1 C1 C2 C3 -180.0(2)
C6 C1 C2 Cl2 -179.21(15)
B1 C1 C2 Cl2 0.5(3)
C1 C2 C3 C4 -1.2(3)
Cl2 C2 C3 C4 178.38(18)
C2 C3 C4 C5 0.8(4)
C3 C4 C5 C6 0.3(3)
C4 C5 C6 C1 -1.2(3)
C4 C5 C6 Cl1 178.53(17)
C2 C1 C6 C5 0.9(3)
B1 C1 C6 C5 -178.81(19)
C2 C1 C6 Cl1 -178.85(14)
B1 C1 C6 Cl1 1.5(3)
N1 C8 C9 C10 0.6(3)
C8 C9 C10 C11 -0.5(3)
C9 C10 C11 C12 179.40(19)
C9 C10 C11 C7 0.2(3)
N2 C7 C11 C10 -179.94(16)
N1 C7 C11 C10 0.2(2)
N2 C7 C11 C12 0.8(2)
N1 C7 C11 C12 -179.07(16)
C10 C11 C12 C13 -179.90(19)
C7 C11 C12 C13 -0.7(3)
C11 C12 C13 C14 0.0(3)
C12 C13 C14 N2 0.6(3)
C9 C8 N1 C7 -0.2(3)
N2 C7 N1 C8 179.96(16)
C11 C7 N1 C8 -0.2(2)
C13 C14 N2 C7 -0.5(3)
N1 C7 N2 C14 179.68(16)
C11 C7 N2 C14 -0.2(2)
C6 C1 B1 O2 88.7(2)
C2 C1 B1 O2 -90.9(2)
C6 C1 B1 O1 -91.0(2)
C2 C1 B1 O1 89.4(2)
